data_7039127
loop_
_publ_author_name
'Marshall, Kayleigh L.'
'Wang, Qianlong'
'Sullivan, Hannah S. I.'
'Weller, Mark T.'

_publ_section_title
;
 Synthesis and structural characterisation of transition metal fluoride
 sulfates.
;
_journal_issue 21
_journal_name_full 'Dalton transactions (Cambridge, England : 2003)'
_journal_page_first 8854
_journal_page_last 8861
_journal_paper_doi 10.1039/c6dt00582a
_journal_volume 45
_journal_year 2016
_chemical_formula_sum 'C10 H10 F4 N2 O4 S Ti'
_chemical_formula_weight 378.16
_chemical_name_systematic
;
 ?
;
_space_group_crystal_system triclinic
_space_group_IT_number 2
_space_group_name_Hall '-P 1'
_space_group_name_H-M_alt 'P -1'
_symmetry_space_group_name_Hall '-P 1'
_symmetry_space_group_name_H-M 'P -1'
_atom_sites_solution_hydrogens difmap
_audit_creation_method SHELXL-2013
_audit_update_record
;
2016-02-08 deposited with the CCDC.
2016-04-22 downloaded from the CCDC.
;
_cell_angle_alpha 68.56(2)
_cell_angle_beta 84.30(2)
_cell_angle_gamma 81.59(2)
_cell_formula_units_Z 2
_cell_length_a 8.691(2)
_cell_length_b 9.208(2)
_cell_length_c 9.288(2)
_cell_measurement_reflns_used 1482
_cell_measurement_temperature 150(2)
_cell_measurement_theta_max 27.1310
_cell_measurement_theta_min 3.8520
_cell_volume 683.6(3)
_computing_cell_refinement
;
CrysAlisPro, Agilent Technologies,
Version 1.171.37.33 (release 27-03-2014 CrysAlis171 .NET)
(compiled Mar 27 2014,17:12:48)
;
_computing_data_collection
;
CrysAlisPro, Agilent Technologies,
Version 1.171.37.33 (release 27-03-2014 CrysAlis171 .NET)
(compiled Mar 27 2014,17:12:48)
;
_computing_data_reduction
;
CrysAlisPro, Agilent Technologies,
Version 1.171.37.33 (release 27-03-2014 CrysAlis171 .NET)
(compiled Mar 27 2014,17:12:48)
;
_computing_structure_refinement 'SHELXL-2013 (Sheldrick, 2013)'
_computing_structure_solution 'SHELXS-2013 (Sheldrick, 2013)'
_diffrn_ambient_temperature 150(2)
_diffrn_detector_area_resol_mean 16.1468
_diffrn_measured_fraction_theta_full 0.998
_diffrn_measured_fraction_theta_max 0.838
_diffrn_measurement_device_type 'New Xcalibur , EosS2'
_diffrn_measurement_method '\w scans'
_diffrn_radiation_type MoK\a
_diffrn_radiation_wavelength 0.71073
_diffrn_reflns_av_R_equivalents 0.0541
_diffrn_reflns_av_unetI/netI 0.1188
_diffrn_reflns_Laue_measured_fraction_full 0.998
_diffrn_reflns_Laue_measured_fraction_max 0.838
_diffrn_reflns_limit_h_max 11
_diffrn_reflns_limit_h_min -11
_diffrn_reflns_limit_k_max 12
_diffrn_reflns_limit_k_min -10
_diffrn_reflns_limit_l_max 11
_diffrn_reflns_limit_l_min -9
_diffrn_reflns_number 5816
_diffrn_reflns_point_group_measured_fraction_full 0.998
_diffrn_reflns_point_group_measured_fraction_max 0.838
_diffrn_reflns_theta_full 25.242
_diffrn_reflns_theta_max 29.303
_diffrn_reflns_theta_min 3.315
_diffrn_source 'Enhance (Mo) X-ray Source'
_exptl_absorpt_coefficient_mu 0.845
_exptl_absorpt_correction_T_max 1.00000
_exptl_absorpt_correction_T_min 0.91585
_exptl_absorpt_correction_type multi-scan
_exptl_absorpt_process_details
;
CrysAlisPro, Agilent Technologies,
Version 1.171.37.33 (release 27-03-2014 CrysAlis171 .NET)
(compiled Mar 27 2014,17:12:48)
Empirical absorption correction using spherical harmonics,
 implemented in SCALE3 ABSPACK scaling algorithm.
;
_exptl_crystal_colour Colourless
_exptl_crystal_density_diffrn 1.837
_exptl_crystal_description Prism
_exptl_crystal_F_000 380
_exptl_crystal_size_max 0.06
_exptl_crystal_size_mid 0.04
_exptl_crystal_size_min 0.03
_refine_diff_density_max 0.614
_refine_diff_density_min -0.914
_refine_diff_density_rms 0.133
_refine_ls_extinction_method none
_refine_ls_goodness_of_fit_ref 1.045
_refine_ls_hydrogen_treatment refall
_refine_ls_matrix_type full
_refine_ls_number_parameters 239
_refine_ls_number_reflns 3133
_refine_ls_number_restraints 0
_refine_ls_restrained_S_all 1.045
_refine_ls_R_factor_all 0.1027
_refine_ls_R_factor_gt 0.0581
_refine_ls_shift/su_max 0.026
_refine_ls_shift/su_mean 0.004
_refine_ls_structure_factor_coef Fsqd
_refine_ls_weighting_details 'w=1/[\s^2^(Fo^2^)+(0.0368P)^2^] where P=(Fo^2^+2Fc^2^)/3'
_refine_ls_weighting_scheme calc
_refine_ls_wR_factor_gt 0.1043
_refine_ls_wR_factor_ref 0.1282
_reflns_Friedel_coverage 0.000
_reflns_number_gt 2094
_reflns_number_total 3133
_reflns_threshold_expression 'I > 2\s(I)'
_cod_data_source_file c6dt00582a2.cif
_cod_data_source_block shelx
_cod_depositor_comments 'Adding full bibliography for 7039123--7039127.cif.'
_cod_database_code 7039127
_shelx_space_group_comment
;
The symmetry employed for this shelxl refinement is uniquely defined
by the following loop, which should always be used as a source of
symmetry information in preference to the above space-group names.
They are only intended as comments.
;
_shelxl_version_number 2013-4

loop_
_space_group_symop_operation_xyz
'x, y, z'
'-x, -y, -z'

loop_
_atom_site_label
_atom_site_type_symbol
_atom_site_fract_x
_atom_site_fract_y
_atom_site_fract_z
_atom_site_U_iso_or_equiv
_atom_site_adp_type
_atom_site_occupancy
_atom_site_site_symmetry_order
_atom_site_calc_flag
C1 C 0.5159(4) 0.2787(5) 0.0076(5) 0.0136(9) Uani 1 1 d
C2 C 0.4101(5) 0.1772(5) 0.1247(5) 0.0153(10) Uani 1 1 d
C3 C 0.2500(5) 0.2027(5) 0.1123(6) 0.0176(10) Uani 1 1 d
C4 C 0.1573(5) 0.1055(5) 0.2219(6) 0.0199(11) Uani 1 1 d
C5 C 0.3742(5) -0.0434(5) 0.3577(6) 0.0209(11) Uani 1 1 d
C6 C 0.4709(6) 0.0525(5) 0.2519(6) 0.0215(11) Uani 1 1 d
C7 C 0.6573(5) 0.3035(5) 0.0474(6) 0.0182(10) Uani 1 1 d
C8 C 0.4766(5) 0.3496(5) -0.1451(6) 0.0196(11) Uani 1 1 d
C9 C 0.5752(5) 0.4415(5) -0.2542(6) 0.0205(11) Uani 1 1 d
C10 C 0.7538(5) 0.3952(5) -0.0645(6) 0.0196(10) Uani 1 1 d
N1 N 0.2212(4) -0.0142(4) 0.3403(5) 0.0191(9) Uani 1 1 d
N2 N 0.7109(4) 0.4614(4) -0.2102(5) 0.0179(9) Uani 1 1 d
O1 O 0.1869(3) 0.4640(3) 0.6033(3) 0.0147(7) Uani 1 1 d
O5 O -0.0552(3) 0.6329(3) 0.6022(3) 0.0119(6) Uani 1 1 d
O7 O 0.0865(3) 0.5215(3) 0.8320(3) 0.0182(7) Uani 1 1 d
O8 O 0.1915(3) 0.7218(3) 0.6082(4) 0.0175(7) Uani 1 1 d
F1 F 0.3301(3) 0.2505(3) 0.4996(3) 0.0188(6) Uani 1 1 d
F2 F 0.2292(3) 0.1567(3) 0.7990(3) 0.0226(6) Uani 1 1 d
F3 F 0.1071(3) 0.0642(3) 0.6015(3) 0.0208(6) Uani 1 1 d
F4 F -0.0519(3) 0.2796(3) 0.6961(3) 0.0188(6) Uani 1 1 d
S1 S 0.10557(12) 0.58675(12) 0.66492(13) 0.0127(3) Uani 1 1 d
Ti1 Ti 0.14256(8) 0.24949(9) 0.61324(9) 0.0129(2) Uani 1 1 d
H1 H 0.845(5) 0.416(5) -0.033(6) 0.030(14) Uiso 1 1 d
H2 H 0.685(5) 0.261(5) 0.150(5) 0.019(12) Uiso 1 1 d
H3 H 0.566(5) 0.038(5) 0.254(5) 0.012(12) Uiso 1 1 d
H4 H 0.414(5) -0.135(6) 0.451(6) 0.037(15) Uiso 1 1 d
H5 H 0.164(4) -0.072(5) 0.412(5) 0.008(11) Uiso 1 1 d
H6 H 0.048(5) 0.125(4) 0.225(5) 0.010(11) Uiso 1 1 d
H7 H 0.212(4) 0.284(4) 0.034(5) 0.000(10) Uiso 1 1 d
H8 H 0.389(5) 0.338(5) -0.175(5) 0.016(12) Uiso 1 1 d
H9 H 0.555(4) 0.506(4) -0.372(5) 0.011(11) Uiso 1 1 d
H10 H 0.778(6) 0.500(6) -0.267(7) 0.041(18) Uiso 1 1 d

loop_
_atom_site_aniso_label
_atom_site_aniso_U_11
_atom_site_aniso_U_22
_atom_site_aniso_U_33
_atom_site_aniso_U_23
_atom_site_aniso_U_13
_atom_site_aniso_U_12
C1 0.012(2) 0.016(2) 0.014(3) -0.0072(19) -0.0005(18) -0.0022(17)
C2 0.017(2) 0.018(2) 0.012(3) -0.0062(19) 0.0042(19) -0.0071(18)
C3 0.017(2) 0.016(2) 0.016(3) -0.001(2) -0.003(2) -0.0031(19)
C4 0.015(2) 0.022(3) 0.021(3) -0.005(2) 0.001(2) -0.0032(19)
C5 0.017(3) 0.018(3) 0.023(3) -0.002(2) -0.002(2) 0.0003(19)
C6 0.013(3) 0.025(3) 0.023(3) -0.006(2) 0.003(2) -0.004(2)
C7 0.015(2) 0.024(3) 0.014(3) -0.004(2) -0.002(2) -0.0061(19)
C8 0.017(2) 0.026(3) 0.016(3) -0.006(2) 0.000(2) -0.011(2)
C9 0.020(3) 0.028(3) 0.012(3) -0.002(2) -0.002(2) -0.007(2)
C10 0.013(2) 0.027(3) 0.021(3) -0.011(2) 0.002(2) -0.008(2)
N1 0.019(2) 0.016(2) 0.017(2) 0.0002(17) 0.0067(17) -0.0053(16)
N2 0.019(2) 0.019(2) 0.016(2) -0.0069(17) 0.0086(18) -0.0091(17)
O1 0.0117(15) 0.0165(16) 0.0182(19) -0.0077(13) -0.0010(13) -0.0043(12)
O5 0.0043(14) 0.0161(15) 0.0124(17) -0.0023(13) -0.0017(12) 0.0012(11)
O7 0.0202(17) 0.0213(17) 0.0099(18) -0.0008(13) -0.0038(13) -0.0035(13)
O8 0.0195(16) 0.0159(16) 0.0178(19) -0.0045(13) -0.0016(14) -0.0081(13)
F1 0.0127(13) 0.0208(14) 0.0199(16) -0.0054(11) 0.0028(11) 0.0001(10)
F2 0.0274(15) 0.0250(15) 0.0124(15) -0.0020(12) -0.0063(12) -0.0027(11)
F3 0.0235(14) 0.0150(13) 0.0235(17) -0.0066(11) 0.0012(12) -0.0034(11)
F4 0.0143(13) 0.0211(14) 0.0203(16) -0.0070(12) 0.0024(11) -0.0029(10)
S1 0.0153(6) 0.0129(6) 0.0101(6) -0.0028(4) -0.0009(4) -0.0051(4)
Ti1 0.0133(4) 0.0130(4) 0.0117(5) -0.0032(3) 0.0000(3) -0.0030(3)

loop_
_atom_type_symbol
_atom_type_description
_atom_type_scat_dispersion_real
_atom_type_scat_dispersion_imag
_atom_type_scat_source
C C 0.0033 0.0016 'International Tables Vol C Tables 4.2.6.8 and 6.1.1.4'
H H 0.0000 0.0000 'International Tables Vol C Tables 4.2.6.8 and 6.1.1.4'
N N 0.0061 0.0033 'International Tables Vol C Tables 4.2.6.8 and 6.1.1.4'
O O 0.0106 0.0060 'International Tables Vol C Tables 4.2.6.8 and 6.1.1.4'
F F 0.0171 0.0103 'International Tables Vol C Tables 4.2.6.8 and 6.1.1.4'
S S 0.1246 0.1234 'International Tables Vol C Tables 4.2.6.8 and 6.1.1.4'
Ti Ti 0.2776 0.4457 'International Tables Vol C Tables 4.2.6.8 and 6.1.1.4'

loop_
_geom_angle_atom_site_label_1
_geom_angle_atom_site_label_2
_geom_angle_atom_site_label_3
_geom_angle
_geom_angle_site_symmetry_3
C8 C1 C7 118.1(4) .
C8 C1 C2 120.5(4) .
C7 C1 C2 121.4(4) .
C3 C2 C6 118.0(4) .
C3 C2 C1 121.8(4) .
C6 C2 C1 120.2(4) .
C4 C3 C2 119.8(4) .
N1 C4 C3 120.0(4) .
N1 C5 C6 119.3(4) .
C5 C6 C2 120.3(4) .
C10 C7 C1 119.8(4) .
C9 C8 C1 120.7(4) .
N2 C9 C8 119.0(4) .
N2 C10 C7 120.0(4) .
C4 N1 C5 122.5(4) .
C10 N2 C9 122.5(4) .
S1 O1 Ti1 135.16(17) .
S1 O5 Ti1 135.05(17) 2_566
O7 S1 O8 113.64(18) .
O7 S1 O1 110.36(17) .
O8 S1 O1 108.56(17) .
O7 S1 O5 107.37(17) .
O8 S1 O5 109.58(16) .
O1 S1 O5 107.14(16) .
F2 Ti1 F4 94.16(12) .
F2 Ti1 F3 93.74(12) .
F4 Ti1 F3 92.14(11) .
F2 Ti1 F1 94.60(12) .
F4 Ti1 F1 169.87(12) .
F3 Ti1 F1 92.35(11) .
F2 Ti1 O1 90.83(12) .
F4 Ti1 O1 90.86(11) .
F3 Ti1 O1 174.33(13) .
F1 Ti1 O1 83.94(11) .
F2 Ti1 O5 175.80(11) 2_566
F4 Ti1 O5 88.10(11) 2_566
F3 Ti1 O5 89.70(12) 2_566
F1 Ti1 O5 82.84(11) 2_566
O1 Ti1 O5 85.59(12) 2_566

loop_
_geom_bond_atom_site_label_1
_geom_bond_atom_site_label_2
_geom_bond_distance
_geom_bond_site_symmetry_2
C1 C8 1.381(6) .
C1 C7 1.391(6) .
C1 C2 1.487(6) .
C2 C3 1.386(6) .
C2 C6 1.396(6) .
C3 C4 1.367(6) .
C4 N1 1.337(6) .
C5 N1 1.331(5) .
C5 C6 1.368(6) .
C7 C10 1.374(6) .
C8 C9 1.375(6) .
C9 N2 1.343(6) .
C10 N2 1.331(6) .
O1 S1 1.505(3) .
O1 Ti1 2.035(3) .
O5 S1 1.510(3) .
O5 Ti1 2.057(3) 2_566
O7 S1 1.447(3) .
O8 S1 1.447(3) .
F1 Ti1 1.851(2) .
F2 Ti1 1.807(3) .
F3 Ti1 1.821(2) .
F4 Ti1 1.812(2) .
Ti1 O5 2.057(3) 2_566
